data_1561202
loop_
_publ_author_name
'Zhao, Yan-Ming'
'Tang, Gui-Mei'
'Wang, Yong-Tao'
'Cui, Yue-Zhi'
'Ng, Seik Weng'

_publ_section_title
;
 Copper-based metal coordination complexes with Voriconazole ligand:
 Syntheses, structures and antimicrobial properties
;
_journal_name_full 'Journal of Solid State Chemistry'
_journal_page_first 19
_journal_page_last 27
_journal_paper_doi 10.1016/j.jssc.2017.12.029
_journal_volume 259
_journal_year 2018
_chemical_absolute_configuration ad
_chemical_formula_moiety '[Cu2 (H2 O)8 (C32 H28 F6 N10 O2)], 2(S O4), 4(H2 O)'
_chemical_formula_sum 'C32 H52 Cu2 F6 N10 O22 S2'
_chemical_formula_weight 1234.06
_space_group_crystal_system orthorhombic
_space_group_IT_number 19
_space_group_name_Hall 'P 2ac 2ab'
_space_group_name_H-M_alt 'P 21 21 21'
_atom_sites_solution_hydrogens mixed
_cell_angle_alpha 90
_cell_angle_beta 90
_cell_angle_gamma 90
_cell_formula_units_Z 4
_cell_length_a 6.4550(7)
_cell_length_b 20.583(2)
_cell_length_c 37.604(5)
_cell_measurement_reflns_used 2122
_cell_measurement_temperature 293(2)
_cell_measurement_theta_max 18.1059
_cell_measurement_theta_min 2.2560
_cell_volume 4996.2(10)
_computing_structure_refinement 'SHELXL-2014/6 (Sheldrick, 2014)'
_diffrn_ambient_temperature 293(2)
_diffrn_measured_fraction_theta_full 0.945
_diffrn_measured_fraction_theta_max 1.000
_diffrn_measurement_device_type 'Bruker SMART diffractometer'
_diffrn_radiation_type MoK\a
_diffrn_radiation_wavelength 0.71073
_diffrn_reflns_av_R_equivalents 0.1000
_diffrn_reflns_av_unetI/netI 0.1065
_diffrn_reflns_Laue_measured_fraction_full 0.945
_diffrn_reflns_Laue_measured_fraction_max 1.000
_diffrn_reflns_limit_h_max 7
_diffrn_reflns_limit_h_min -7
_diffrn_reflns_limit_k_max 24
_diffrn_reflns_limit_k_min -23
_diffrn_reflns_limit_l_max 28
_diffrn_reflns_limit_l_min -44
_diffrn_reflns_number 28664
_diffrn_reflns_point_group_measured_fraction_full 0.942
_diffrn_reflns_point_group_measured_fraction_max 1.000
_diffrn_reflns_theta_full 25.242
_diffrn_reflns_theta_max 24.697
_diffrn_reflns_theta_min 1.128
_exptl_absorpt_coefficient_mu 1.044
_exptl_crystal_colour dark-blue
_exptl_crystal_density_diffrn 1.641
_exptl_crystal_description block
_exptl_crystal_F_000 2536
_exptl_crystal_size_max 0.2
_exptl_crystal_size_mid 0.2
_exptl_crystal_size_min 0.1
_refine_diff_density_max 0.769
_refine_diff_density_min -0.424
_refine_diff_density_rms 0.085
_refine_ls_abs_structure_details
;
 Flack x determined using 1749 quotients [(I+)-(I-)]/[(I+)+(I-)]
 (Parsons, Flack and Wagner, Acta Cryst. B69 (2013) 249-259).
;
_refine_ls_abs_structure_Flack -0.014(13)
_refine_ls_extinction_coef .
_refine_ls_extinction_method none
_refine_ls_goodness_of_fit_ref 1.002
_refine_ls_hydrogen_treatment constr
_refine_ls_matrix_type full
_refine_ls_number_parameters 669
_refine_ls_number_reflns 8512
_refine_ls_number_restraints 0
_refine_ls_restrained_S_all 1.002
_refine_ls_R_factor_all 0.1118
_refine_ls_R_factor_gt 0.0573
_refine_ls_shift/su_max 0.001
_refine_ls_shift/su_mean 0.001
_refine_ls_structure_factor_coef Fsqd
_refine_ls_weighting_details 'w=1/[\s^2^(Fo^2^)+(0.0651P)^2^] where P=(Fo^2^+2Fc^2^)/3'
_refine_ls_weighting_scheme calc
_refine_ls_wR_factor_gt 0.1195
_refine_ls_wR_factor_ref 0.1453
_reflns_Friedel_coverage 0.750
_reflns_Friedel_fraction_full 0.938
_reflns_Friedel_fraction_max 0.999
_reflns_number_gt 5336
_reflns_number_total 8512
_reflns_threshold_expression 'I > 2\s(I)'
_cod_data_source_file JSSC-2018-259-19.cif
_cod_data_source_block compound_3
_cod_original_cell_volume 4996.1(10)
_cod_database_code 1561202
_shelxl_version_number 2014/6

loop_
_space_group_symop_operation_xyz
'x, y, z'
'-x+1/2, -y, z+1/2'
'-x, y+1/2, -z+1/2'
'x+1/2, -y+1/2, -z'

loop_
_atom_site_label
_atom_site_type_symbol
_atom_site_fract_x
_atom_site_fract_y
_atom_site_fract_z
_atom_site_U_iso_or_equiv
_atom_site_adp_type
_atom_site_occupancy
_atom_site_site_symmetry_order
_atom_site_calc_flag
_atom_site_refinement_flags_posn
_atom_site_refinement_flags_adp
_atom_site_refinement_flags_occupancy
_atom_site_disorder_assembly
_atom_site_disorder_group
Cu1 Cu 0.42063(19) 0.85996(6) 0.06445(3) 0.0375(3) Uani 1 1 d . . . . .
Cu2 Cu 0.20231(18) 0.35784(6) 0.06478(3) 0.0325(3) Uani 1 1 d . . . . .
S1 S 0.1635(5) 0.59964(12) 0.05064(8) 0.0379(7) Uani 1 1 d . . . . .
S2 S 0.4268(4) 0.34563(12) -0.05674(7) 0.0374(7) Uani 1 1 d . . . . .
F1 F 0.1850(10) 1.2428(3) 0.19019(15) 0.0483(16) Uani 1 1 d . . . . .
F2 F 0.2185(11) 1.0540(3) 0.22196(17) 0.0586(19) Uani 1 1 d . . . . .
F3 F 0.6736(14) 0.8996(4) 0.2677(2) 0.092(3) Uani 1 1 d . . . . .
F4 F 0.6198(9) 0.4898(3) 0.16262(18) 0.0552(19) Uani 1 1 d . . . . .
F5 F 0.5983(10) 0.6639(3) 0.22279(19) 0.063(2) Uani 1 1 d . . . . .
F6 F 0.2327(16) 0.8366(3) 0.2721(2) 0.099(3) Uani 1 1 d . . . . .
O1 O 0.5961(11) 1.0613(3) 0.12929(18) 0.0363(18) Uani 1 1 d . . . . .
H1 H 0.6073 1.0947 0.1166 0.054 Uiso 1 1 calc R U . . .
O2 O 0.1224(11) 0.6506(4) 0.14539(18) 0.0411(18) Uani 1 1 d . . . . .
H2 H 0.1473 0.6348 0.1253 0.062 Uiso 1 1 calc R U . . .
O3 O 0.197(3) 0.6601(4) 0.0343(3) 0.140(6) Uani 1 1 d . . . . .
O4 O 0.1441(17) 0.5485(4) 0.0242(2) 0.083(3) Uani 1 1 d . . . . .
O5 O 0.3147(17) 0.5860(4) 0.0771(3) 0.090(3) Uani 1 1 d . . . . .
O6 O -0.0371(19) 0.6011(7) 0.0690(4) 0.150(5) Uani 1 1 d . . . . .
O9 O 0.5978(13) 0.3349(4) -0.0301(2) 0.062(2) Uani 1 1 d . . . . .
O10 O 0.2404(14) 0.3186(5) -0.0408(2) 0.082(3) Uani 1 1 d . . . . .
O11 O 0.4735(14) 0.3068(4) -0.0885(2) 0.070(3) Uani 1 1 d . . . . .
O12 O 0.401(2) 0.4109(4) -0.0654(3) 0.101(4) Uani 1 1 d . . . . .
O1W O 0.6253(14) 0.8178(4) 0.0339(2) 0.073(3) Uani 1 1 d . . . . .
H11 H 0.6237 0.8318 0.0130 0.109 Uiso 1 1 d R U . . .
H12 H 0.5990 0.7779 0.0354 0.109 Uiso 1 1 d R U . . .
O2W O 0.3550(12) 0.9213(3) 0.02645(19) 0.0430(19) Uani 1 1 d . . . . .
H21 H 0.4563 0.9267 0.0127 0.064 Uiso 1 1 d R U . . .
H22 H 0.2513 0.9065 0.0157 0.064 Uiso 1 1 d R U . . .
O3W O 0.1318(15) 0.7967(4) 0.0486(3) 0.099(4) Uani 1 1 d . . . . .
H31 H 0.1654 0.7577 0.0454 0.149 Uiso 1 1 d R U . . .
H32 H 0.0812 0.8117 0.0297 0.149 Uiso 1 1 d R U . . .
O4W O 0.7299(12) 0.9358(4) 0.0877(2) 0.070(3) Uani 1 1 d . . . . .
H41 H 0.6801 0.9687 0.0977 0.104 Uiso 1 1 d R U . . .
H42 H 0.8034 0.9474 0.0704 0.104 Uiso 1 1 d R U . . .
O5W O 0.0799(11) 0.4229(3) 0.0334(2) 0.046(2) Uani 1 1 d . . . . .
H51 H 0.1306 0.4603 0.0357 0.068 Uiso 1 1 d R U . . .
H52 H -0.0473 0.4207 0.0379 0.068 Uiso 1 1 d R U . . .
O6W O 0.1918(13) 0.2927(3) 0.02717(18) 0.047(2) Uani 1 1 d . . . . .
H61 H 0.2109 0.3090 0.0069 0.070 Uiso 1 1 d R U . . .
H62 H 0.0758 0.2746 0.0290 0.070 Uiso 1 1 d R U . . .
O7W O 0.5515(11) 0.3800(3) 0.0425(2) 0.049(2) Uani 1 1 d . . . . .
H71 H 0.5628 0.3663 0.0215 0.074 Uiso 1 1 d R U . . .
H72 H 0.5728 0.4202 0.0431 0.074 Uiso 1 1 d R U . . .
O8W O -0.1376(11) 0.3269(3) 0.0853(2) 0.047(2) Uani 1 1 d . . . . .
H81 H -0.1348 0.2864 0.0878 0.070 Uiso 1 1 d R U . . .
H82 H -0.1662 0.3425 0.1053 0.070 Uiso 1 1 d R U . . .
O9W O 0.4831(12) 0.5232(3) -0.0281(2) 0.055(2) Uani 1 1 d . . . . .
H91 H 0.3870 0.5298 -0.0134 0.082 Uiso 1 1 d R U . . .
H92 H 0.4569 0.4889 -0.0393 0.082 Uiso 1 1 d R U . . .
O10W O 0.6526(12) 0.5046(3) 0.0612(3) 0.072(3) Uani 1 1 d . . . . .
H101 H 0.5440 0.5255 0.0656 0.108 Uiso 1 1 d R U . . .
H102 H 0.7537 0.5301 0.0629 0.108 Uiso 1 1 d R U . . .
O11W O -0.3344(13) 0.6886(4) 0.0346(3) 0.080(3) Uani 1 1 d . . . . .
H111 H -0.2611 0.6608 0.0450 0.121 Uiso 1 1 d R U . . .
H112 H -0.4590 0.6771 0.0359 0.121 Uiso 1 1 d R U . . .
O12W O 0.9290(12) 0.4190(3) -0.0320(2) 0.055(2) Uani 1 1 d . . . . .
H121 H 0.8195 0.3970 -0.0312 0.083 Uiso 1 1 d R U . . .
H122 H 1.0290 0.3933 -0.0346 0.083 Uiso 1 1 d R U . . .
N1 N 0.2635(13) 0.9138(4) 0.0986(2) 0.034(2) Uani 1 1 d . . . . .
N2 N 0.1497(13) 0.9493(4) 0.1517(2) 0.040(2) Uani 1 1 d . . . . .
N3 N 0.2071(13) 1.0002(4) 0.1302(2) 0.032(2) Uani 1 1 d . . . . .
N4 N 0.4864(13) 1.1954(4) 0.1144(2) 0.032(2) Uani 1 1 d . . . . .
N5 N 0.2958(13) 1.2905(3) 0.1007(2) 0.029(2) Uani 1 1 d . . . . .
N6 N 0.4954(14) 0.7970(4) 0.1020(2) 0.034(2) Uani 1 1 d . . . . .
N7 N 0.6520(16) 0.7532(5) 0.1499(3) 0.054(3) Uani 1 1 d . . . . .
N8 N 0.5268(14) 0.7090(4) 0.1338(2) 0.035(2) Uani 1 1 d . . . . .
N9 N 0.0850(13) 0.5065(4) 0.1409(2) 0.037(2) Uani 1 1 d . . . . .
N10 N 0.2358(14) 0.4264(4) 0.1036(2) 0.034(2) Uani 1 1 d . . . . .
C1 C 0.1846(16) 0.8991(5) 0.1312(3) 0.037(3) Uani 1 1 d . . . . .
H1A H 0.1575 0.8567 0.1384 0.045 Uiso 1 1 calc R U . . .
C2 C 0.2753(17) 0.9772(5) 0.0993(3) 0.037(3) Uani 1 1 d . . . . .
H2A H 0.3244 1.0027 0.0807 0.044 Uiso 1 1 calc R U . . .
C3 C 0.2346(15) 1.0657(5) 0.1445(3) 0.037(3) Uani 1 1 d . . . . .
H3A H 0.1383 1.0728 0.1639 0.044 Uiso 1 1 calc R U . . .
H3B H 0.2058 1.0975 0.1260 0.044 Uiso 1 1 calc R U . . .
C4 C 0.4589(16) 1.0743(5) 0.1579(3) 0.033(3) Uani 1 1 d . . . . .
C5 C 0.4886(15) 1.1439(5) 0.1729(3) 0.033(2) Uani 1 1 d . . . . .
H5A H 0.4123 1.1475 0.1953 0.040 Uiso 1 1 calc R U . . .
C6 C 0.7205(17) 1.1581(5) 0.1802(3) 0.049(3) Uani 1 1 d . . . . .
H6A H 0.7746 1.1260 0.1962 0.074 Uiso 1 1 calc R U . . .
H6B H 0.7963 1.1568 0.1582 0.074 Uiso 1 1 calc R U . . .
H6C H 0.7342 1.2004 0.1907 0.074 Uiso 1 1 calc R U . . .
C7 C 0.4093(16) 1.1950(5) 0.1478(3) 0.029(2) Uani 1 1 d . . . . .
C8 C 0.4259(16) 1.2419(5) 0.0925(3) 0.034(2) Uani 1 1 d . . . . .
H8 H 0.4778 1.2408 0.0694 0.040 Uiso 1 1 calc R U . . .
C9 C 0.2175(17) 1.2892(5) 0.1335(3) 0.035(3) Uani 1 1 d . . . . .
H9 H 0.1226 1.3209 0.1402 0.042 Uiso 1 1 calc R U . . .
C10 C 0.2726(16) 1.2429(5) 0.1572(3) 0.031(2) Uani 1 1 d . . . . .
C11 C 0.5111(15) 1.0253(4) 0.1875(3) 0.029(2) Uani 1 1 d . . . . .
C12 C 0.3946(17) 1.0177(5) 0.2173(3) 0.038(3) Uani 1 1 d . . . . .
C13 C 0.442(2) 0.9755(6) 0.2446(3) 0.052(3) Uani 1 1 d . . . . .
H13 H 0.3580 0.9713 0.2645 0.062 Uiso 1 1 calc R U . . .
C14 C 0.618(2) 0.9405(6) 0.2409(4) 0.059(4) Uani 1 1 d . . . . .
C15 C 0.745(2) 0.9450(5) 0.2125(4) 0.058(4) Uani 1 1 d . . . . .
H15 H 0.8665 0.9209 0.2111 0.070 Uiso 1 1 calc R U . . .
C16 C 0.6876(17) 0.9867(5) 0.1854(3) 0.043(3) Uani 1 1 d . . . . .
H16 H 0.7697 0.9891 0.1651 0.052 Uiso 1 1 calc R U . . .
C17 C 0.6272(19) 0.8041(6) 0.1293(3) 0.052(3) Uani 1 1 d . . . . .
H17 H 0.6970 0.8430 0.1335 0.062 Uiso 1 1 calc R U . . .
C18 C 0.436(2) 0.7364(5) 0.1062(3) 0.044(3) Uani 1 1 d . . . . .
H18 H 0.3406 0.7154 0.0915 0.053 Uiso 1 1 calc R U . . .
C19 C 0.4987(16) 0.6430(5) 0.1477(3) 0.040(3) Uani 1 1 d . . . . .
H19A H 0.6129 0.6322 0.1634 0.048 Uiso 1 1 calc R U . . .
H19B H 0.4982 0.6122 0.1282 0.048 Uiso 1 1 calc R U . . .
C20 C 0.2918(16) 0.6384(5) 0.1684(2) 0.034(2) Uani 1 1 d . . . . .
C21 C 0.2719(17) 0.5699(4) 0.1855(3) 0.035(3) Uani 1 1 d . . . . .
H21A H 0.3955 0.5627 0.2001 0.042 Uiso 1 1 calc R U . . .
C22 C 0.0829(19) 0.5635(6) 0.2097(3) 0.052(3) Uani 1 1 d . . . . .
H22A H 0.0869 0.5969 0.2275 0.078 Uiso 1 1 calc R U . . .
H22B H -0.0411 0.5679 0.1959 0.078 Uiso 1 1 calc R U . . .
H22C H 0.0843 0.5217 0.2210 0.078 Uiso 1 1 calc R U . . .
C23 C 0.2669(16) 0.5169(4) 0.1570(3) 0.031(2) Uani 1 1 d . . . . .
C24 C 0.0779(18) 0.4631(5) 0.1149(3) 0.040(3) Uani 1 1 d . . . . .
H24 H -0.0487 0.4576 0.1035 0.048 Uiso 1 1 calc R U . . .
C25 C 0.4183(16) 0.4362(5) 0.1204(3) 0.034(3) Uani 1 1 d . . . . .
H25 H 0.5336 0.4118 0.1141 0.041 Uiso 1 1 calc R U . . .
C26 C 0.4344(15) 0.4814(5) 0.1465(3) 0.035(3) Uani 1 1 d . . . . .
C27 C 0.2756(18) 0.6910(5) 0.1967(3) 0.041(3) Uani 1 1 d . . . . .
C28 C 0.4280(19) 0.7027(5) 0.2220(3) 0.040(3) Uani 1 1 d . . . . .
C29 C 0.426(2) 0.7519(6) 0.2466(3) 0.060(4) Uani 1 1 d . . . . .
H29 H 0.5359 0.7597 0.2619 0.072 Uiso 1 1 calc R U . . .
C30 C 0.245(3) 0.7895(6) 0.2469(4) 0.068(4) Uani 1 1 d . . . . .
C31 C 0.086(2) 0.7795(6) 0.2242(4) 0.064(4) Uani 1 1 d . . . . .
H31A H -0.0328 0.8047 0.2255 0.077 Uiso 1 1 calc R U . . .
C32 C 0.104(2) 0.7312(5) 0.1991(3) 0.048(3) Uani 1 1 d . . . . .
H32A H -0.0042 0.7254 0.1830 0.058 Uiso 1 1 calc R U . . .

loop_
_atom_site_aniso_label
_atom_site_aniso_U_11
_atom_site_aniso_U_22
_atom_site_aniso_U_33
_atom_site_aniso_U_23
_atom_site_aniso_U_13
_atom_site_aniso_U_12
Cu1 0.0511(8) 0.0307(6) 0.0308(7) 0.0034(7) 0.0058(7) 0.0060(6)
Cu2 0.0373(7) 0.0265(6) 0.0335(7) 0.0012(6) -0.0038(7) 0.0012(6)
S1 0.0466(17) 0.0310(14) 0.0360(16) 0.0030(12) -0.0059(15) -0.0028(13)
S2 0.0356(14) 0.0381(16) 0.0386(17) 0.0017(12) -0.0021(14) 0.0023(12)
F1 0.055(4) 0.060(4) 0.030(3) 0.006(3) 0.014(4) 0.021(3)
F2 0.057(4) 0.073(4) 0.046(4) 0.003(4) 0.019(4) 0.016(4)
F3 0.107(7) 0.084(5) 0.085(6) 0.053(5) -0.018(6) 0.008(5)
F4 0.027(4) 0.077(5) 0.061(5) -0.022(4) -0.011(3) 0.002(3)
F5 0.055(4) 0.070(5) 0.063(5) -0.002(4) -0.022(4) 0.014(4)
F6 0.154(9) 0.060(5) 0.085(6) -0.039(5) 0.013(6) -0.008(5)
O1 0.047(4) 0.026(4) 0.036(4) -0.003(3) 0.012(4) 0.006(4)
O2 0.050(4) 0.043(5) 0.031(4) -0.004(4) -0.015(4) 0.010(4)
O3 0.281(17) 0.053(6) 0.086(7) 0.032(6) -0.089(10) -0.057(8)
O4 0.147(10) 0.035(4) 0.068(6) -0.009(5) -0.040(7) -0.011(6)
O5 0.111(8) 0.084(7) 0.076(7) -0.009(5) -0.067(7) 0.024(6)
O6 0.096(9) 0.195(13) 0.160(13) -0.039(12) 0.056(11) -0.004(9)
O9 0.054(5) 0.073(6) 0.059(6) 0.003(5) -0.017(5) -0.005(4)
O10 0.073(6) 0.134(8) 0.039(5) 0.005(6) 0.002(5) -0.051(6)
O11 0.071(6) 0.087(6) 0.053(6) -0.029(5) -0.001(5) 0.026(5)
O12 0.191(12) 0.041(5) 0.071(6) 0.010(5) -0.008(9) 0.034(6)
O1W 0.121(8) 0.049(5) 0.048(5) 0.017(4) 0.032(6) 0.034(5)
O2W 0.048(5) 0.038(4) 0.043(5) 0.006(4) 0.006(4) 0.003(3)
O3W 0.118(9) 0.048(5) 0.131(10) -0.002(6) -0.074(8) -0.007(6)
O4W 0.055(5) 0.059(5) 0.094(7) 0.014(5) 0.015(6) -0.002(5)
O5W 0.047(5) 0.036(4) 0.054(5) 0.006(4) -0.019(5) -0.003(4)
O6W 0.065(5) 0.041(4) 0.034(4) 0.003(3) 0.003(5) -0.014(4)
O7W 0.041(4) 0.055(5) 0.051(5) 0.000(4) -0.002(4) 0.003(4)
O8W 0.048(5) 0.037(4) 0.055(5) -0.006(4) 0.005(4) 0.002(3)
O9W 0.054(5) 0.048(5) 0.062(6) -0.009(4) 0.008(5) -0.004(4)
O10W 0.052(5) 0.048(5) 0.116(8) 0.002(5) 0.003(6) -0.004(4)
O11W 0.060(6) 0.048(5) 0.133(9) 0.004(6) 0.033(6) 0.016(5)
O12W 0.041(5) 0.053(5) 0.072(6) -0.003(4) -0.007(5) 0.007(4)
N1 0.041(6) 0.028(5) 0.032(5) 0.000(4) 0.001(5) -0.002(4)
N2 0.037(5) 0.041(5) 0.042(6) 0.005(5) 0.008(5) -0.004(4)
N3 0.032(5) 0.034(5) 0.029(5) -0.001(4) 0.001(5) 0.003(4)
N4 0.039(5) 0.024(4) 0.032(5) -0.002(4) 0.003(5) 0.005(4)
N5 0.029(5) 0.022(4) 0.037(5) -0.001(4) 0.004(5) 0.005(4)
N6 0.046(5) 0.022(5) 0.032(5) -0.003(4) 0.001(5) -0.003(4)
N7 0.055(7) 0.050(6) 0.058(7) 0.019(6) -0.024(6) -0.011(5)
N8 0.045(6) 0.033(5) 0.028(5) 0.006(4) -0.006(5) 0.001(4)
N9 0.029(5) 0.038(5) 0.044(6) -0.004(5) 0.000(5) 0.002(4)
N10 0.042(6) 0.024(4) 0.036(5) 0.005(4) -0.002(5) 0.001(4)
C1 0.034(6) 0.041(6) 0.037(7) 0.002(5) 0.005(6) -0.007(5)
C2 0.048(7) 0.031(6) 0.032(6) 0.001(5) 0.000(6) -0.002(5)
C3 0.036(6) 0.031(6) 0.042(7) -0.010(5) 0.001(6) 0.008(5)
C4 0.035(6) 0.030(6) 0.036(6) 0.001(5) 0.014(6) 0.012(5)
C5 0.038(6) 0.033(5) 0.029(6) 0.005(5) 0.007(5) 0.005(5)
C6 0.046(7) 0.045(7) 0.057(8) 0.002(6) -0.021(7) 0.002(6)
C7 0.034(6) 0.027(5) 0.027(6) 0.002(5) -0.008(6) -0.004(5)
C8 0.032(6) 0.037(6) 0.031(6) 0.002(5) 0.006(6) -0.002(5)
C9 0.036(6) 0.022(5) 0.047(7) -0.005(5) -0.003(6) 0.004(5)
C10 0.036(6) 0.029(5) 0.028(6) -0.007(5) 0.004(6) 0.005(5)
C11 0.034(6) 0.025(5) 0.027(6) 0.000(5) 0.003(5) 0.002(5)
C12 0.040(7) 0.042(6) 0.031(7) 0.000(5) 0.011(6) 0.007(6)
C13 0.063(9) 0.061(8) 0.031(7) 0.017(6) 0.002(7) -0.009(7)
C14 0.067(10) 0.054(8) 0.056(9) 0.034(7) -0.014(8) -0.006(7)
C15 0.059(9) 0.038(7) 0.078(10) 0.022(7) 0.001(8) 0.012(6)
C16 0.039(7) 0.042(6) 0.050(7) 0.003(6) 0.009(7) 0.010(6)
C17 0.056(8) 0.040(7) 0.059(9) 0.011(6) -0.015(7) -0.007(6)
C18 0.058(8) 0.042(7) 0.032(6) 0.001(6) 0.004(7) -0.008(6)
C19 0.051(7) 0.029(6) 0.039(6) 0.013(6) 0.006(6) 0.003(6)
C20 0.041(6) 0.031(5) 0.028(5) 0.001(5) -0.011(5) 0.004(6)
C21 0.044(7) 0.033(6) 0.028(6) 0.004(5) 0.006(6) 0.008(5)
C22 0.058(8) 0.053(7) 0.045(7) -0.002(6) 0.029(7) -0.004(6)
C23 0.035(6) 0.024(5) 0.033(6) 0.009(5) -0.003(6) -0.004(5)
C24 0.032(6) 0.040(6) 0.049(7) -0.003(6) -0.003(6) 0.005(5)
C25 0.021(5) 0.031(6) 0.050(7) 0.005(5) 0.002(6) 0.006(5)
C26 0.019(5) 0.039(6) 0.046(7) -0.002(6) -0.006(6) 0.002(5)
C27 0.056(8) 0.032(6) 0.034(6) -0.003(5) 0.004(6) 0.002(6)
C28 0.048(7) 0.040(6) 0.031(6) 0.000(5) -0.007(6) -0.003(6)
C29 0.071(10) 0.064(9) 0.045(8) 0.004(7) -0.011(8) -0.025(8)
C30 0.100(13) 0.037(8) 0.068(10) -0.015(7) 0.022(10) -0.016(8)
C31 0.061(9) 0.045(8) 0.086(11) -0.020(8) 0.011(9) 0.020(7)
C32 0.061(8) 0.037(6) 0.047(7) -0.011(6) -0.003(7) 0.014(6)

loop_
_atom_type_symbol
_atom_type_description
_atom_type_scat_dispersion_real
_atom_type_scat_dispersion_imag
_atom_type_scat_source
C C 0.0033 0.0016 'International Tables Vol C Tables 4.2.6.8 and 6.1.1.4'
H H 0.0000 0.0000 'International Tables Vol C Tables 4.2.6.8 and 6.1.1.4'
N N 0.0061 0.0033 'International Tables Vol C Tables 4.2.6.8 and 6.1.1.4'
O O 0.0106 0.0060 'International Tables Vol C Tables 4.2.6.8 and 6.1.1.4'
F F 0.0171 0.0103 'International Tables Vol C Tables 4.2.6.8 and 6.1.1.4'
S S 0.1246 0.1234 'International Tables Vol C Tables 4.2.6.8 and 6.1.1.4'
Cu Cu 0.3201 1.2651 'International Tables Vol C Tables 4.2.6.8 and 6.1.1.4'

loop_
_geom_angle_atom_site_label_1
_geom_angle_atom_site_label_2
_geom_angle_atom_site_label_3
_geom_angle
_geom_angle_site_symmetry_1
_geom_angle_site_symmetry_3
O2W Cu1 O1W 90.2(3) . .
O2W Cu1 N6 178.0(3) . .
O1W Cu1 N6 87.8(3) . .
O2W Cu1 N1 90.1(3) . .
O1W Cu1 N1 167.9(4) . .
N6 Cu1 N1 91.7(3) . .
O2W Cu1 O3W 90.0(3) . .
O1W Cu1 O3W 98.1(4) . .
N6 Cu1 O3W 90.7(3) . .
N1 Cu1 O3W 93.9(4) . .
O2W Cu1 O4W 91.4(3) . .
O1W Cu1 O4W 86.9(4) . .
N6 Cu1 O4W 88.1(3) . .
N1 Cu1 O4W 81.0(3) . .
O3W Cu1 O4W 174.8(3) . .
O6W Cu2 O5W 91.1(3) . .
O6W Cu2 N5 91.3(3) . 1_545
O5W Cu2 N5 172.9(3) . 1_545
O6W Cu2 N10 175.9(4) . .
O5W Cu2 N10 90.1(3) . .
N5 Cu2 N10 88.0(3) 1_545 .
O6W Cu2 O8W 91.1(3) . .
O5W Cu2 O8W 90.4(3) . .
N5 Cu2 O8W 83.0(3) 1_545 .
N10 Cu2 O8W 92.9(3) . .
O6W Cu2 O7W 84.9(3) . .
O5W Cu2 O7W 92.1(3) . .
N5 Cu2 O7W 94.7(3) 1_545 .
N10 Cu2 O7W 91.1(3) . .
O8W Cu2 O7W 175.3(2) . .
O3 S1 O5 112.1(7) . .
O3 S1 O4 110.8(6) . .
O5 S1 O4 113.2(5) . .
O3 S1 O6 108.9(10) . .
O5 S1 O6 106.3(8) . .
O4 S1 O6 105.1(7) . .
O12 S2 O10 111.4(7) . .
O12 S2 O11 111.0(6) . .
O10 S2 O11 107.2(6) . .
O12 S2 O9 112.7(6) . .
O10 S2 O9 106.0(5) . .
O11 S2 O9 108.1(5) . .
C2 N1 C1 103.2(9) . .
C2 N1 Cu1 122.8(7) . .
C1 N1 Cu1 130.7(7) . .
C1 N2 N3 102.1(8) . .
C2 N3 N2 109.4(8) . .
C2 N3 C3 127.4(9) . .
N2 N3 C3 121.4(8) . .
C8 N4 C7 118.4(8) . .
C9 N5 C8 115.8(9) . .
C9 N5 Cu2 121.1(7) . 1_565
C8 N5 Cu2 122.8(7) . 1_565
C18 N6 C17 101.3(9) . .
C18 N6 Cu1 129.5(8) . .
C17 N6 Cu1 129.1(7) . .
C17 N7 N8 101.4(9) . .
C18 N8 N7 109.3(8) . .
C18 N8 C19 128.4(9) . .
N7 N8 C19 122.2(8) . .
C24 N9 C23 118.2(9) . .
C24 N10 C25 115.3(9) . .
C24 N10 Cu2 122.5(7) . .
C25 N10 Cu2 122.1(7) . .
N2 C1 N1 114.7(9) . .
N1 C2 N3 110.5(9) . .
N3 C3 C4 109.8(8) . .
O1 C4 C11 106.8(8) . .
O1 C4 C3 108.4(8) . .
C11 C4 C3 111.6(9) . .
O1 C4 C5 111.7(8) . .
C11 C4 C5 108.5(8) . .
C3 C4 C5 109.9(8) . .
C7 C5 C6 108.0(8) . .
C7 C5 C4 112.2(8) . .
C6 C5 C4 111.0(8) . .
N4 C7 C10 118.2(9) . .
N4 C7 C5 117.6(9) . .
C10 C7 C5 124.1(9) . .
N4 C8 N5 125.5(10) . .
N5 C9 C10 121.7(9) . .
C9 C10 F1 119.5(9) . .
C9 C10 C7 120.4(10) . .
F1 C10 C7 120.1(9) . .
C12 C11 C16 115.8(10) . .
C12 C11 C4 123.4(9) . .
C16 C11 C4 120.8(10) . .
C11 C12 F2 120.0(9) . .
C11 C12 C13 124.2(11) . .
F2 C12 C13 115.8(10) . .
C14 C13 C12 116.7(12) . .
C13 C14 C15 123.6(11) . .
C13 C14 F3 118.5(13) . .
C15 C14 F3 117.9(13) . .
C14 C15 C16 117.6(12) . .
C15 C16 C11 122.1(11) . .
N7 C17 N6 116.2(10) . .
N6 C18 N8 111.7(10) . .
N8 C19 C20 110.1(8) . .
O2 C20 C27 104.3(8) . .
O2 C20 C19 110.4(7) . .
C27 C20 C19 111.5(9) . .
O2 C20 C21 110.5(9) . .
C27 C20 C21 110.5(8) . .
C19 C20 C21 109.6(8) . .
C23 C21 C22 109.8(9) . .
C23 C21 C20 111.1(8) . .
C22 C21 C20 113.0(9) . .
N9 C23 C26 118.6(9) . .
N9 C23 C21 116.7(9) . .
C26 C23 C21 124.7(10) . .
N9 C24 N10 126.2(11) . .
N10 C25 C26 120.6(10) . .
F4 C26 C25 118.7(9) . .
F4 C26 C23 120.1(9) . .
C25 C26 C23 121.1(10) . .
C28 C27 C32 114.9(10) . .
C28 C27 C20 123.6(10) . .
C32 C27 C20 121.6(10) . .
F5 C28 C29 115.3(11) . .
F5 C28 C27 119.2(10) . .
C29 C28 C27 125.5(12) . .
C28 C29 C30 115.2(13) . .
C31 C30 F6 120.5(15) . .
C31 C30 C29 122.7(12) . .
F6 C30 C29 116.8(15) . .
C30 C31 C32 119.0(13) . .
C31 C32 C27 122.6(12) . .

loop_
_geom_bond_atom_site_label_1
_geom_bond_atom_site_label_2
_geom_bond_distance
_geom_bond_site_symmetry_2
Cu1 N1 1.978(8) .
Cu1 N6 1.975(8) .
Cu1 O1W 1.954(8) .
Cu1 O2W 1.953(7) .
Cu1 O3W 2.351(9) .
Cu1 O4W 2.680(8) .
Cu2 N5 2.027(8) 1_545
Cu2 N10 2.041(8) .
Cu2 O5W 1.953(7) .
Cu2 O6W 1.950(7) .
Cu2 O7W 2.448(7) .
Cu2 O8W 2.411(7) .
S1 O3 1.405(9) .
S1 O5 1.421(9) .
S1 O4 1.454(8) .
S1 O6 1.467(12) .
S2 O12 1.392(8) .
S2 O10 1.454(9) .
S2 O11 1.468(8) .
S2 O9 1.508(8) .
F1 C10 1.364(11) .
F2 C12 1.372(12) .
F3 C14 1.360(13) .
F4 C26 1.353(11) .
F5 C28 1.359(13) .
F6 C30 1.357(14) .
O1 C4 1.419(11) .
O2 C20 1.417(11) .
N1 C2 1.306(11) .
N1 C1 1.361(12) .
N2 C1 1.309(12) .
N2 N3 1.373(11) .
N3 C2 1.333(12) .
N3 C3 1.461(12) .
N4 C8 1.321(12) .
N4 C7 1.352(12) .
N5 C9 1.332(12) .
N5 C8 1.343(12) .
N5 Cu2 2.027(8) 1_565
N6 C18 1.317(12) .
N6 C17 1.344(13) .
N7 C17 1.313(13) .
N7 N8 1.360(12) .
N8 C18 1.320(13) .
N8 C19 1.466(12) .
N9 C24 1.323(13) .
N9 C23 1.339(12) .
N10 C24 1.340(13) .
N10 C25 1.353(13) .
C3 C4 1.544(15) .
C4 C11 1.538(13) .
C4 C5 1.552(13) .
C5 C7 1.502(13) .
C5 C6 1.550(14) .
C7 C10 1.370(13) .
C9 C10 1.353(13) .
C11 C12 1.360(14) .
C11 C16 1.390(14) .
C12 C13 1.378(15) .
C13 C14 1.349(17) .
C14 C15 1.351(17) .
C15 C16 1.383(15) .
C19 C20 1.548(14) .
C20 C27 1.524(14) .
C20 C21 1.555(13) .
C21 C23 1.528(13) .
C21 C22 1.529(14) .
C23 C26 1.364(13) .
C25 C26 1.354(14) .
C27 C28 1.387(15) .
C27 C32 1.388(15) .
C28 C29 1.372(16) .
C29 C30 1.399(19) .
C30 C31 1.350(19) .
C31 C32 1.375(15) .
